data_4023977
loop_
_publ_author_name
'David Crich'
'Huadong Xu'

_publ_contact_author_address
; Department of Chemistry (m/c 111)
  University of Illinois at Chicago
  845 W. Taylor Street
  Chicago, Illinois 60607
  USA
;
_publ_contact_author_email dcrich@uic.edu
_publ_contact_author_fax (312)9960431
_publ_contact_author_name 'Dr. David A. Crich'
_publ_contact_author_phone (312)9965189
_publ_section_title
;
 Direct Stereocontrolled Synthesis of
 3-Amino-3-deoxy-\b-Mannopyranosides: Importance of the Nitrogen
 Protecting Group on Stereoselectivity
;
_journal_name_full 'Journal of Organic Chemistry'
_journal_page_first 5183
_journal_page_last 5192
_journal_paper_doi 10.1021/jo070473p
_journal_volume 72
_journal_year 2007
_chemical_formula_moiety 'C21 H19 I N4 O4 S'
_chemical_formula_sum 'C21 H19 I N4 O4 S'
_chemical_formula_weight 550.36
_chemical_name_systematic
; 
Phenyl 3-azido-3-deoxy-4,6-O-[1-cyano-2-(2-iodophenyl)]ethylidene-/a/-
D-thiomannopyranoside
;
_space_group_IT_number 19
_symmetry_cell_setting orthorhombic
_symmetry_space_group_name_Hall 'P 2ac 2ab'
_symmetry_space_group_name_H-M 'P 21 21 21'
_atom_sites_solution_hydrogens geom
_atom_sites_solution_primary direct
_atom_sites_solution_secondary difmap
_audit_creation_method SHELXL-97
_cell_angle_alpha 90.00
_cell_angle_beta 90.00
_cell_angle_gamma 90.00
_cell_formula_units_Z 4
_cell_length_a 7.9728(4)
_cell_length_b 9.5086(5)
_cell_length_c 29.1573(16)
_cell_measurement_temperature 293(2)
_cell_volume 2210.4(2)
_computing_cell_refinement 'Bruker SMART'
_computing_data_collection 'Bruker SMART'
_computing_data_reduction 'Bruker SAINT'
_computing_molecular_graphics 'Bruker SHELXTL'
_computing_publication_material 'Bruker SHELXTL'
_computing_structure_refinement 'SHELXL-97 (Sheldrick, 1997)'
_computing_structure_solution 'SHELXS-97 (Sheldrick, 1990)'
_diffrn_ambient_temperature 293(2)
_diffrn_measured_fraction_theta_full 0.957
_diffrn_measured_fraction_theta_max 0.957
_diffrn_measurement_device_type 'CCD area detector'
_diffrn_measurement_method 'phi and omega scans'
_diffrn_radiation_monochromator graphite
_diffrn_radiation_source 'fine-focus sealed tube'
_diffrn_radiation_type MoK\a
_diffrn_radiation_wavelength 0.71073
_diffrn_reflns_av_R_equivalents 0.0412
_diffrn_reflns_av_sigmaI/netI 0.0448
_diffrn_reflns_limit_h_max 10
_diffrn_reflns_limit_h_min -10
_diffrn_reflns_limit_k_max 12
_diffrn_reflns_limit_k_min -12
_diffrn_reflns_limit_l_max 37
_diffrn_reflns_limit_l_min -37
_diffrn_reflns_number 20783
_diffrn_reflns_theta_full 28.25
_diffrn_reflns_theta_max 28.25
_diffrn_reflns_theta_min 1.40
_exptl_absorpt_coefficient_mu 1.579
_exptl_absorpt_correction_T_min 0.52
_exptl_absorpt_correction_type empirical
_exptl_absorpt_process_details SADABS
_exptl_crystal_colour colorless
_exptl_crystal_density_diffrn 1.654
_exptl_crystal_density_method 'not measured'
_exptl_crystal_description block
_exptl_crystal_F_000 1096
_exptl_crystal_size_max '0.17 mm'
_exptl_crystal_size_mid '0.17 mm'
_exptl_crystal_size_min '0.12 mm'
_refine_diff_density_max 1.176
_refine_diff_density_min -0.456
_refine_diff_density_rms 0.184
_refine_ls_abs_structure_details 'Flack H D (1983), Acta Cryst. A39, 876-881'
_refine_ls_abs_structure_Flack 0.01(3)
_refine_ls_extinction_method none
_refine_ls_goodness_of_fit_ref 1.065
_refine_ls_hydrogen_treatment mixed
_refine_ls_matrix_type full
_refine_ls_number_parameters 281
_refine_ls_number_reflns 5177
_refine_ls_number_restraints 0
_refine_ls_restrained_S_all 1.065
_refine_ls_R_factor_all 0.0637
_refine_ls_R_factor_gt 0.0501
_refine_ls_shift/su_max 0.001
_refine_ls_shift/su_mean 0.000
_refine_ls_structure_factor_coef Fsqd
_refine_ls_weighting_details 'calc w=1/[\s^2^(Fo^2^)+(0.0675P)^2^+0.0000P] where P=(Fo^2^+2Fc^2^)/3'
_refine_ls_weighting_scheme calc
_refine_ls_wR_factor_gt 0.1107
_refine_ls_wR_factor_ref 0.1226
_reflns_number_gt 4283
_reflns_number_total 5177
_reflns_threshold_expression >2sigma(I)
_cod_data_source_file jo070473psi20070309_073454.cif
_cod_data_source_block Compound15
_cod_database_code 4023977

loop_
_symmetry_equiv_pos_as_xyz
'x, y, z'
'-x+1/2, -y, z+1/2'
'-x, y+1/2, -z+1/2'
'x+1/2, -y+1/2, -z'

loop_
_atom_site_label
_atom_site_type_symbol
_atom_site_fract_x
_atom_site_fract_y
_atom_site_fract_z
_atom_site_U_iso_or_equiv
_atom_site_adp_type
_atom_site_occupancy
_atom_site_symmetry_multiplicity
_atom_site_calc_flag
_atom_site_refinement_flags
_atom_site_disorder_assembly
_atom_site_disorder_group
C1 C 0.5498(5) 0.7969(4) 0.30804(14) 0.0281(9) Uani 1 1 d . . .
H1 H 0.4829 0.8415 0.3322 0.034 Uiso 1 1 calc R . .
C2 C 0.4371(6) 0.7853(5) 0.26553(14) 0.0291(9) Uani 1 1 d . . .
H2 H 0.3522 0.7125 0.2708 0.035 Uiso 1 1 calc R . .
C3 C 0.5390(5) 0.7477(5) 0.22190(14) 0.0282(9) Uani 1 1 d . . .
H3 H 0.5785 0.6502 0.2234 0.034 Uiso 1 1 calc R . .
C4 C 0.6847(5) 0.8469(4) 0.21875(13) 0.0251(9) Uani 1 1 d . . .
H4 H 0.6434 0.9432 0.2148 0.030 Uiso 1 1 calc R . .
C5 C 0.7892(5) 0.8378(5) 0.26243(14) 0.0300(9) Uani 1 1 d . . .
H5 H 0.8232 0.7400 0.2676 0.036 Uiso 1 1 calc R . .
C6 C 0.9429(6) 0.9284(6) 0.25769(16) 0.0398(11) Uani 1 1 d . . .
H6A H 0.9109 1.0264 0.2550 0.048 Uiso 1 1 calc R . .
H6B H 1.0139 0.9181 0.2845 0.048 Uiso 1 1 calc R . .
C7 C 0.9339(5) 0.8868(6) 0.17661(15) 0.0330(10) Uani 1 1 d . . .
C8 C 0.8942(6) 1.0388(6) 0.16602(16) 0.0389(11) Uani 1 1 d . . .
N8 N 0.8697(7) 1.1541(5) 0.15984(18) 0.0625(13) Uani 1 1 d . . .
C9 C 1.0414(5) 0.8219(5) 0.13880(14) 0.0355(10) Uani 1 1 d . . .
H9A H 1.1432 0.8768 0.1355 0.043 Uiso 1 1 calc R . .
H9B H 1.0736 0.7276 0.1480 0.043 Uiso 1 1 calc R . .
S1 S 0.60284(16) 0.62076(12) 0.32806(4) 0.0364(3) Uani 1 1 d . . .
O2 O 0.3570(4) 0.9164(3) 0.26075(10) 0.0345(7) Uani 1 1 d . . .
H2A H 0.3109 0.9204 0.2356 0.052 Uiso 1 1 calc R . .
O4 O 0.7873(4) 0.8087(3) 0.18016(10) 0.0303(7) Uani 1 1 d . . .
O50 O 0.6915(4) 0.8849(3) 0.30018(9) 0.0301(6) Uani 1 1 d . . .
O6 O 1.0316(4) 0.8840(4) 0.21726(10) 0.0390(8) Uani 1 1 d . . .
N3 N 0.4203(5) 0.7656(4) 0.18314(13) 0.0354(9) Uani 1 1 d . . .
N3" N 0.4311(9) 0.6226(8) 0.11832(18) 0.093(2) Uani 1 1 d . . .
N3' N 0.4358(5) 0.6870(5) 0.15052(13) 0.0454(10) Uani 1 1 d . . .
C91 C 0.9541(6) 0.8146(6) 0.09295(15) 0.0369(11) Uani 1 1 d . . .
C92 C 0.8638(7) 0.6985(5) 0.07816(15) 0.0417(11) Uani 1 1 d . . .
C93 C 0.7793(8) 0.7009(7) 0.03666(18) 0.0565(15) Uani 1 1 d . . .
H93 H 0.7171 0.6232 0.0274 0.068 Uiso 1 1 calc R . .
C94 C 0.7873(9) 0.8173(8) 0.0093(2) 0.0686(19) Uani 1 1 d . . .
H94 H 0.7290 0.8189 -0.0183 0.082 Uiso 1 1 calc R . .
C95 C 0.8798(9) 0.9312(7) 0.0221(2) 0.0654(18) Uani 1 1 d . . .
H95 H 0.8876 1.0091 0.0029 0.079 Uiso 1 1 calc R . .
C96 C 0.9622(7) 0.9295(6) 0.06397(17) 0.0483(13) Uani 1 1 d . . .
H96 H 1.0245 1.0076 0.0728 0.058 Uiso 1 1 calc R . .
I92 I 0.85834(5) 0.50596(4) 0.113861(12) 0.05548(14) Uani 1 1 d . . .
C1' C 0.6346(6) 0.6498(5) 0.38719(14) 0.0358(9) Uani 1 1 d . . .
C2' C 0.7427(7) 0.7520(6) 0.40302(16) 0.0452(13) Uani 1 1 d . . .
H2' H 0.7979 0.8107 0.3824 0.054 Uiso 1 1 calc R . .
C3' C 0.7689(9) 0.7668(7) 0.44982(18) 0.0613(16) Uani 1 1 d . . .
H3' H 0.8391 0.8376 0.4605 0.074 Uiso 1 1 calc R . .
C4' C 0.6927(9) 0.6783(7) 0.48037(18) 0.0648(18) Uani 1 1 d . . .
H4' H 0.7129 0.6871 0.5117 0.078 Uiso 1 1 calc R . .
C5' C 0.5874(9) 0.5777(7) 0.46441(19) 0.0644(18) Uani 1 1 d . . .
H5' H 0.5355 0.5178 0.4853 0.077 Uiso 1 1 calc R . .
C6' C 0.5548(8) 0.5614(6) 0.41852(19) 0.0531(14) Uani 1 1 d . . .
H6' H 0.4806 0.4925 0.4085 0.064 Uiso 1 1 calc R . .

loop_
_atom_site_aniso_label
_atom_site_aniso_U_11
_atom_site_aniso_U_22
_atom_site_aniso_U_33
_atom_site_aniso_U_23
_atom_site_aniso_U_13
_atom_site_aniso_U_12
C1 0.028(2) 0.026(2) 0.030(2) 0.0056(17) 0.0020(18) 0.0006(18)
C2 0.023(2) 0.033(2) 0.031(2) 0.0049(18) -0.0009(18) -0.0037(18)
C3 0.024(2) 0.029(2) 0.031(2) -0.0036(18) -0.0067(18) 0.0042(17)
C4 0.025(2) 0.026(2) 0.0238(19) -0.0013(16) 0.0014(16) -0.0008(16)
C5 0.024(2) 0.041(3) 0.025(2) -0.0003(18) -0.0015(17) 0.0008(19)
C6 0.027(2) 0.060(3) 0.032(2) -0.005(2) 0.0006(19) -0.010(2)
C7 0.021(2) 0.050(3) 0.028(2) 0.000(2) 0.0005(17) 0.002(2)
C8 0.031(2) 0.048(3) 0.037(2) -0.004(2) 0.011(2) -0.005(2)
N8 0.069(3) 0.047(3) 0.070(3) 0.003(2) 0.024(3) -0.002(3)
C9 0.021(2) 0.051(3) 0.035(2) 0.000(2) 0.0065(19) 0.002(2)
S1 0.0474(7) 0.0300(6) 0.0317(5) 0.0013(5) -0.0056(5) -0.0009(5)
O2 0.0343(17) 0.0368(17) 0.0323(15) -0.0015(13) -0.0028(14) 0.0067(15)
O4 0.0221(14) 0.0399(18) 0.0289(15) -0.0058(13) 0.0013(12) -0.0015(13)
O50 0.0278(15) 0.0367(16) 0.0256(14) -0.0052(13) 0.0034(11) -0.0052(13)
O6 0.0229(15) 0.066(2) 0.0277(15) -0.0036(16) -0.0002(13) -0.0047(16)
N3 0.0266(19) 0.040(2) 0.040(2) -0.0062(18) -0.0107(16) 0.0025(17)
N3" 0.095(4) 0.129(6) 0.056(3) -0.043(4) -0.023(3) 0.036(5)
N3' 0.038(2) 0.063(3) 0.035(2) -0.003(2) -0.0063(18) 0.009(2)
C91 0.025(2) 0.057(3) 0.029(2) -0.002(2) 0.0066(18) 0.007(2)
C92 0.039(3) 0.049(3) 0.036(2) 0.001(2) 0.004(2) 0.010(3)
C93 0.051(3) 0.070(4) 0.048(3) -0.014(3) -0.009(3) 0.011(3)
C94 0.079(4) 0.088(5) 0.039(3) 0.000(3) -0.018(3) 0.019(4)
C95 0.078(5) 0.072(4) 0.046(3) 0.021(3) 0.011(3) 0.020(4)
C96 0.045(3) 0.058(3) 0.042(3) 0.003(2) 0.012(2) 0.002(3)
I92 0.0655(2) 0.0460(2) 0.0550(2) -0.00009(19) 0.00039(17) 0.0070(2)
C1' 0.038(2) 0.040(2) 0.030(2) 0.0008(18) -0.004(2) 0.006(2)
C2' 0.051(3) 0.053(3) 0.032(2) 0.002(2) -0.002(2) -0.002(3)
C3' 0.074(4) 0.068(4) 0.042(3) -0.008(3) -0.010(3) 0.000(4)
C4' 0.084(5) 0.084(5) 0.027(3) -0.005(3) -0.003(3) 0.015(4)
C5' 0.075(5) 0.077(4) 0.041(3) 0.023(3) 0.013(3) 0.005(4)
C6' 0.048(3) 0.057(3) 0.054(3) 0.018(3) 0.006(3) -0.004(3)

loop_
_atom_type_symbol
_atom_type_description
_atom_type_scat_dispersion_real
_atom_type_scat_dispersion_imag
_atom_type_scat_source
C C 0.0033 0.0016 'International Tables Vol C Tables 4.2.6.8 and 6.1.1.4'
H H 0.0000 0.0000 'International Tables Vol C Tables 4.2.6.8 and 6.1.1.4'
N N 0.0061 0.0033 'International Tables Vol C Tables 4.2.6.8 and 6.1.1.4'
O O 0.0106 0.0060 'International Tables Vol C Tables 4.2.6.8 and 6.1.1.4'
S S 0.1246 0.1234 'International Tables Vol C Tables 4.2.6.8 and 6.1.1.4'
I I -0.4742 1.8119 'International Tables Vol C Tables 4.2.6.8 and 6.1.1.4'

loop_
_geom_angle_atom_site_label_1
_geom_angle_atom_site_label_2
_geom_angle_atom_site_label_3
_geom_angle
_geom_angle_site_symmetry_1
_geom_angle_site_symmetry_3
_geom_angle_publ_flag
O50 C1 C2 112.1(3) . . ?
O50 C1 S1 114.0(3) . . ?
C2 C1 S1 109.2(3) . . ?
O2 C2 C1 106.4(3) . . ?
O2 C2 C3 111.1(4) . . ?
C1 C2 C3 111.8(3) . . ?
N3 C3 C4 112.0(4) . . ?
N3 C3 C2 105.3(3) . . ?
C4 C3 C2 108.1(3) . . ?
O4 C4 C3 109.3(3) . . ?
O4 C4 C5 109.2(3) . . ?
C3 C4 C5 109.7(3) . . ?
O50 C5 C6 109.7(4) . . ?
O50 C5 C4 109.2(3) . . ?
C6 C5 C4 109.6(4) . . ?
O6 C6 C5 107.9(4) . . ?
O4 C7 O6 112.9(4) . . ?
O4 C7 C8 110.5(4) . . ?
O6 C7 C8 107.7(4) . . ?
O4 C7 C9 108.1(4) . . ?
O6 C7 C9 106.7(3) . . ?
C8 C7 C9 110.9(4) . . ?
N8 C8 C7 176.6(6) . . ?
C91 C9 C7 113.5(4) . . ?
C1' S1 C1 101.7(2) . . ?
C7 O4 C4 113.7(3) . . ?
C5 O50 C1 112.0(3) . . ?
C7 O6 C6 114.2(3) . . ?
N3' N3 C3 117.4(4) . . ?
N3" N3' N3 170.8(6) . . ?
C96 C91 C92 117.6(4) . . ?
C96 C91 C9 118.9(5) . . ?
C92 C91 C9 123.5(5) . . ?
C93 C92 C91 120.7(5) . . ?
C93 C92 I92 115.8(4) . . ?
C91 C92 I92 123.3(3) . . ?
C94 C93 C92 120.0(6) . . ?
C95 C94 C93 120.7(6) . . ?
C94 C95 C96 119.2(6) . . ?
C91 C96 C95 121.7(6) . . ?
C2' C1' C6' 119.4(4) . . ?
C2' C1' S1 121.8(4) . . ?
C6' C1' S1 118.7(4) . . ?
C1' C2' C3' 119.7(5) . . ?
C4' C3' C2' 120.8(6) . . ?
C5' C4' C3' 119.1(5) . . ?
C4' C5' C6' 122.1(6) . . ?
C5' C6' C1' 118.9(6) . . ?

loop_
_geom_bond_atom_site_label_1
_geom_bond_atom_site_label_2
_geom_bond_distance
_geom_bond_site_symmetry_2
_geom_bond_publ_flag
C1 O50 1.424(5) . ?
C1 C2 1.535(6) . ?
C1 S1 1.824(4) . ?
C2 O2 1.407(5) . ?
C2 C3 1.551(6) . ?
C3 N3 1.484(5) . ?
C3 C4 1.499(6) . ?
C4 O4 1.438(5) . ?
C4 C5 1.525(5) . ?
C5 O50 1.421(5) . ?
C5 C6 1.504(6) . ?
C6 O6 1.438(6) . ?
C7 O4 1.388(5) . ?
C7 O6 1.419(5) . ?
C7 C8 1.511(7) . ?
C7 C9 1.527(6) . ?
C8 N8 1.128(7) . ?
C9 C91 1.509(6) . ?
S1 C1' 1.764(4) . ?
N3 N3' 1.216(5) . ?
N3" N3' 1.122(6) . ?
C91 C96 1.383(7) . ?
C91 C92 1.387(7) . ?
C92 C93 1.385(7) . ?
C92 I92 2.107(5) . ?
C93 C94 1.366(9) . ?
C94 C95 1.361(10) . ?
C95 C96 1.387(8) . ?
C1' C2' 1.378(7) . ?
C1' C6' 1.395(7) . ?
C2' C3' 1.387(7) . ?
C3' C4' 1.367(9) . ?
C4' C5' 1.355(10) . ?
C5' C6' 1.372(8) . ?

loop_
_cod_related_entry_id
_cod_related_entry_database
_cod_related_entry_code
1 ChemSpider 20573542
